data_7023569
loop_
_publ_author_name
'Guo, Beibei'
'Li, Li'
'Wang, Yang'
'Zhu, Yanyan'
'Li, Gang'

_publ_section_title
;
 Construction of a series of coordination polymers from three
 imidazole-based multi-carboxylate ligands.
;
_journal_issue 39
_journal_name_full 'Dalton transactions (Cambridge, England : 2003)'
_journal_page_first 14268
_journal_page_last 14280
_journal_paper_doi 10.1039/c3dt51486b
_journal_volume 42
_journal_year 2013
_chemical_formula_moiety 'C12 H10 Cd N2 O8'
_chemical_formula_sum 'C12 H10 Cd N2 O8'
_chemical_formula_weight 422.62
_chemical_name_systematic
; 
 ? 
;
_space_group_IT_number 15
_symmetry_cell_setting monoclinic
_symmetry_space_group_name_Hall '-C 2yc'
_symmetry_space_group_name_H-M 'C 1 2/c 1'
_atom_sites_solution_hydrogens geom
_atom_sites_solution_primary direct
_atom_sites_solution_secondary difmap
_audit_creation_method SHELXL-97
_cell_angle_alpha 90.00
_cell_angle_beta 101.4060(10)
_cell_angle_gamma 90.00
_cell_formula_units_Z 8
_cell_length_a 14.9826(15)
_cell_length_b 9.5917(10)
_cell_length_c 19.639(2)
_cell_measurement_reflns_used 3214
_cell_measurement_temperature 296(2)
_cell_measurement_theta_max 27.50
_cell_measurement_theta_min 2.54
_cell_volume 2766.6(5)
_computing_cell_refinement 'Bruker SAINT'
_computing_data_collection 'Bruker APEX2'
_computing_data_reduction 'Bruker SAINT'
_computing_molecular_graphics 'Bruker SHELXTL'
_computing_publication_material 'Bruker SHELXTL'
_computing_structure_refinement 'SHELXL-97 (Sheldrick, 1997)'
_computing_structure_solution 'SHELXS-97 (Sheldrick, 1990)'
_diffrn_ambient_temperature 296(2)
_diffrn_measured_fraction_theta_full 0.987
_diffrn_measured_fraction_theta_max 0.987
_diffrn_measurement_device_type 'Bruker APEX-II CCD'
_diffrn_measurement_method '\f and \w '
_diffrn_radiation_monochromator graphite
_diffrn_radiation_source 'fine-focus sealed tube'
_diffrn_radiation_type MoK\a
_diffrn_radiation_wavelength 0.71073
_diffrn_reflns_av_R_equivalents 0.0239
_diffrn_reflns_av_sigmaI/netI 0.0302
_diffrn_reflns_limit_h_max 19
_diffrn_reflns_limit_h_min -17
_diffrn_reflns_limit_k_max 10
_diffrn_reflns_limit_k_min -12
_diffrn_reflns_limit_l_max 23
_diffrn_reflns_limit_l_min -25
_diffrn_reflns_number 8123
_diffrn_reflns_theta_full 27.55
_diffrn_reflns_theta_max 27.55
_diffrn_reflns_theta_min 2.12
_exptl_absorpt_coefficient_mu 1.626
_exptl_absorpt_correction_T_max 0.7475
_exptl_absorpt_correction_T_min 0.7369
_exptl_absorpt_correction_type multi-scan
_exptl_absorpt_process_details '(SADABS; Sheldrick, 1996)'
_exptl_crystal_colour yellow
_exptl_crystal_density_diffrn 2.029
_exptl_crystal_density_method 'not measured'
_exptl_crystal_description block
_exptl_crystal_F_000 1664
_exptl_crystal_size_max 0.20
_exptl_crystal_size_mid 0.19
_exptl_crystal_size_min 0.19
_refine_diff_density_max 0.846
_refine_diff_density_min -0.557
_refine_diff_density_rms 0.089
_refine_ls_extinction_method none
_refine_ls_goodness_of_fit_ref 1.038
_refine_ls_hydrogen_treatment mixed
_refine_ls_matrix_type full
_refine_ls_number_parameters 232
_refine_ls_number_reflns 3170
_refine_ls_number_restraints 0
_refine_ls_restrained_S_all 1.038
_refine_ls_R_factor_all 0.0412
_refine_ls_R_factor_gt 0.0300
_refine_ls_shift/su_max 0.000
_refine_ls_shift/su_mean 0.000
_refine_ls_structure_factor_coef Fsqd
_refine_ls_weighting_details 'calc w=1/[\s^2^(Fo^2^)+(0.0454P)^2^+0.0845P] where P=(Fo^2^+2Fc^2^)/3'
_refine_ls_weighting_scheme calc
_refine_ls_wR_factor_gt 0.0737
_refine_ls_wR_factor_ref 0.0791
_reflns_number_gt 2563
_reflns_number_total 3170
_reflns_threshold_expression >2sigma(I)
_cod_data_source_file c3dt51486b.txt
_cod_data_source_block cd1
_cod_depositor_comments
;
The following automatic conversions were performed:

'_symmetry_cell_setting' value 'Monoclinic' changed to 'monoclinic'
according to /home/saulius/struct/CIF-dictionaries/cif_core.dic
dictionary named 'cif_core.dic' version 2.4.2 from 2011-04-26.

Automatic conversion script
Id: cif_fix_values 1891 2012-01-12 08:04:46Z andrius 
;
_cod_original_sg_symbol_Hall '-C 2yc '
_cod_original_sg_symbol_H-M C2/c
_cod_database_code 7023569

loop_
_symmetry_equiv_pos_as_xyz
'x, y, z'
'-x, y, -z+1/2'
'x+1/2, y+1/2, z'
'-x+1/2, y+1/2, -z+1/2'
'-x, -y, -z'
'x, -y, z-1/2'
'-x+1/2, -y+1/2, -z'
'x+1/2, -y+1/2, z-1/2'

loop_
_atom_site_label
_atom_site_type_symbol
_atom_site_fract_x
_atom_site_fract_y
_atom_site_fract_z
_atom_site_U_iso_or_equiv
_atom_site_adp_type
_atom_site_occupancy
_atom_site_symmetry_multiplicity
_atom_site_calc_flag
_atom_site_refinement_flags
Cd1 Cd 0.088051(15) 1.07556(2) 0.077324(11) 0.03436(10) Uani 1 1 d .
N2 N 0.29367(18) 0.7360(3) 0.14558(14) 0.0318(6) Uani 1 1 d .
O2 O 0.18419(17) 0.4845(2) 0.01998(13) 0.0441(6) Uani 1 1 d .
O3 O 0.11730(16) 1.2676(2) 0.13828(11) 0.0441(5) Uani 1 1 d .
C3 C 0.2443(2) 0.5307(3) 0.07136(16) 0.0346(7) Uani 1 1 d .
C1 C 0.26980(19) 0.8689(3) 0.15259(14) 0.0285(6) Uani 1 1 d .
N1 N 0.19720(16) 0.9020(2) 0.10408(13) 0.0292(5) Uani 1 1 d .
C4 C 0.32048(19) 0.9660(3) 0.20424(15) 0.0296(6) Uani 1 1 d .
O26 O 0.30816(15) 0.4602(2) 0.10184(12) 0.0418(5) Uani 1 1 d .
C9 C 0.37201(19) 0.9261(3) 0.26959(15) 0.0298(6) Uani 1 1 d .
C10 C 0.11505(19) 1.2786(3) 0.20176(16) 0.0357(7) Uani 1 1 d .
C2 C 0.23504(19) 0.6774(3) 0.09179(15) 0.0306(6) Uani 1 1 d .
C8 C 0.4161(2) 1.0282(3) 0.31334(16) 0.0378(7) Uani 1 1 d .
H8 H 0.4496 1.0023 0.3565 0.045 Uiso 1 1 calc R
C6 C 0.3619(2) 1.2072(3) 0.23172(18) 0.0407(7) Uani 1 1 d .
H6 H 0.3585 1.3007 0.2189 0.049 Uiso 1 1 calc R
C7 C 0.4121(2) 1.1681(4) 0.29498(18) 0.0418(7) Uani 1 1 d .
H7 H 0.4432 1.2345 0.3252 0.050 Uiso 1 1 calc R
C5 C 0.3163(2) 1.1080(3) 0.18691(17) 0.0373(7) Uani 1 1 d .
H5 H 0.2821 1.1360 0.1443 0.045 Uiso 1 1 calc R
O5 O 0.1367(3) 1.2070(3) -0.0044(2) 0.0652(9) Uani 1 1 d .
O7 O -0.05373(15) 1.1093(2) 0.00630(12) 0.0418(5) Uani 1 1 d .
O6 O 0.07739(16) 0.6683(2) -0.02731(12) 0.0487(6) Uani 1 1 d .
C11 C 0.0965(2) 0.7807(3) 0.00719(15) 0.0342(6) Uani 1 1 d .
O8 O 0.0017(2) 0.9864(3) 0.15272(15) 0.0458(6) Uani 1 1 d .
C17 C 0.17567(18) 0.7817(3) 0.06591(14) 0.0293(6) Uani 1 1 d .
O23 O 0.09937(17) 1.1783(2) 0.23921(11) 0.0498(6) Uani 1 1 d .
H13 H 0.163(3) 1.163(5) -0.031(2) 0.059(13) Uiso 1 1 d .
H12 H 0.180(3) 1.188(5) 0.023(2) 0.060(17) Uiso 1 1 d .
H10 H -0.051(4) 0.986(5) 0.144(3) 0.077(17) Uiso 1 1 d .
H11 H 0.017(3) 1.042(5) 0.177(2) 0.061(15) Uiso 1 1 d .
H26 H 0.325(2) 0.706(4) 0.1738(17) 0.038(10) Uiso 1 1 d .
H25 H 0.150(4) 0.547(6) 0.006(3) 0.11(2) Uiso 1 1 d .

loop_
_atom_site_aniso_label
_atom_site_aniso_U_11
_atom_site_aniso_U_22
_atom_site_aniso_U_33
_atom_site_aniso_U_23
_atom_site_aniso_U_13
_atom_site_aniso_U_12
Cd1 0.04030(15) 0.02487(13) 0.03323(14) -0.00114(9) -0.00412(10) 0.00181(9)
N2 0.0342(13) 0.0282(13) 0.0299(13) 0.0000(11) -0.0008(11) 0.0067(11)
O2 0.0536(14) 0.0268(12) 0.0456(14) -0.0061(10) -0.0052(11) 0.0046(11)
O3 0.0619(14) 0.0354(12) 0.0317(12) -0.0077(9) 0.0011(10) -0.0029(11)
C3 0.0400(16) 0.0264(14) 0.0371(17) -0.0015(13) 0.0071(13) 0.0015(13)
C1 0.0320(14) 0.0241(14) 0.0280(15) 0.0021(11) 0.0023(12) 0.0010(12)
N1 0.0327(12) 0.0240(12) 0.0285(13) 0.0007(9) 0.0002(10) 0.0005(10)
C4 0.0308(14) 0.0256(14) 0.0314(15) 0.0001(11) 0.0035(12) -0.0012(12)
O26 0.0450(12) 0.0299(11) 0.0478(14) -0.0029(10) 0.0025(10) 0.0090(10)
C9 0.0335(14) 0.0262(15) 0.0284(15) 0.0017(11) 0.0025(12) -0.0011(11)
C10 0.0320(14) 0.0313(16) 0.0389(17) -0.0031(13) -0.0048(13) -0.0001(12)
C2 0.0345(14) 0.0277(14) 0.0293(15) -0.0007(12) 0.0053(12) 0.0012(12)
C8 0.0394(16) 0.0380(17) 0.0332(16) -0.0025(13) 0.0000(13) -0.0081(14)
C6 0.0461(17) 0.0256(15) 0.051(2) 0.0018(13) 0.0104(15) -0.0040(13)
C7 0.0447(17) 0.0359(17) 0.0453(19) -0.0090(15) 0.0097(15) -0.0109(14)
C5 0.0383(16) 0.0292(15) 0.0413(18) 0.0044(13) 0.0007(14) -0.0010(13)
O5 0.103(3) 0.0387(16) 0.064(2) -0.0102(15) 0.041(2) -0.0110(17)
O7 0.0425(12) 0.0335(12) 0.0404(13) -0.0026(10) -0.0140(10) 0.0055(10)
O6 0.0546(13) 0.0336(12) 0.0473(14) -0.0098(10) -0.0152(11) 0.0034(11)
C11 0.0371(15) 0.0284(15) 0.0340(16) 0.0001(12) -0.0008(13) -0.0007(13)
O8 0.0493(17) 0.0393(15) 0.0456(15) -0.0007(12) 0.0015(12) -0.0076(13)
C17 0.0339(14) 0.0237(14) 0.0286(14) 0.0005(11) 0.0022(12) 0.0002(11)
O23 0.0673(15) 0.0374(13) 0.0368(13) -0.0004(10) -0.0088(11) -0.0186(12)

loop_
_atom_type_symbol
_atom_type_description
_atom_type_scat_dispersion_real
_atom_type_scat_dispersion_imag
_atom_type_scat_source
C C 0.0033 0.0016 'International Tables Vol C Tables 4.2.6.8 and 6.1.1.4'
H H 0.0000 0.0000 'International Tables Vol C Tables 4.2.6.8 and 6.1.1.4'
N N 0.0061 0.0033 'International Tables Vol C Tables 4.2.6.8 and 6.1.1.4'
O O 0.0106 0.0060 'International Tables Vol C Tables 4.2.6.8 and 6.1.1.4'
Cd Cd -0.8075 1.2024 'International Tables Vol C Tables 4.2.6.8 and 6.1.1.4'

loop_
_geom_angle_atom_site_label_1
_geom_angle_atom_site_label_2
_geom_angle_atom_site_label_3
_geom_angle
_geom_angle_site_symmetry_1
_geom_angle_site_symmetry_3
O3 Cd1 O5 82.08(10) . .
O3 Cd1 O8 92.16(10) . .
O5 Cd1 O8 162.83(13) . .
O3 Cd1 N1 115.03(8) . .
O5 Cd1 N1 104.35(12) . .
O8 Cd1 N1 92.75(9) . .
O3 Cd1 O7 105.74(8) . .
O5 Cd1 O7 83.21(13) . .
O8 Cd1 O7 82.83(10) . .
N1 Cd1 O7 139.13(8) . .
O3 Cd1 O7 170.26(8) . 5_575
O5 Cd1 O7 88.95(11) . 5_575
O8 Cd1 O7 95.37(10) . 5_575
N1 Cd1 O7 70.82(8) . 5_575
O7 Cd1 O7 69.22(9) . 5_575
O3 Cd1 H12 77.0(12) . .
O5 Cd1 H12 19.9(12) . .
O8 Cd1 H12 168.7(12) . .
N1 Cd1 H12 89.0(12) . .
O7 Cd1 H12 103.1(12) . .
O7 Cd1 H12 95.8(13) 5_575 .
C1 N2 C2 109.3(2) . .
C1 N2 H26 117(3) . .
C2 N2 H26 132(3) . .
C3 O2 H25 108(4) . .
C10 O3 Cd1 124.7(2) . .
O26 C3 O2 123.2(3) . .
O26 C3 C2 119.9(3) . .
O2 C3 C2 116.8(3) . .
N1 C1 N2 110.5(3) . .
N1 C1 C4 125.3(3) . .
N2 C1 C4 124.2(3) . .
C1 N1 C17 105.0(2) . .
C1 N1 Cd1 140.45(19) . .
C17 N1 Cd1 113.49(17) . .
C5 C4 C9 118.3(3) . .
C5 C4 C1 117.1(3) . .
C9 C4 C1 124.7(3) . .
C8 C9 C4 118.7(3) . .
C8 C9 C10 114.8(3) . 4_545
C4 C9 C10 126.5(3) . 4_545
O23 C10 O3 124.0(3) . .
O23 C10 C9 121.2(3) . 4
O3 C10 C9 114.7(3) . 4
N2 C2 C17 105.1(2) . .
N2 C2 C3 121.7(3) . .
C17 C2 C3 133.2(3) . .
C9 C8 C7 122.2(3) . .
C9 C8 H8 118.9 . .
C7 C8 H8 118.9 . .
C7 C6 C5 120.2(3) . .
C7 C6 H6 119.9 . .
C5 C6 H6 119.9 . .
C6 C7 C8 119.2(3) . .
C6 C7 H7 120.4 . .
C8 C7 H7 120.4 . .
C6 C5 C4 121.4(3) . .
C6 C5 H5 119.3 . .
C4 C5 H5 119.3 . .
Cd1 O5 H13 115(3) . .
Cd1 O5 H12 74(3) . .
H13 O5 H12 83.189 . .
C11 O7 Cd1 128.43(19) 5_575 .
C11 O7 Cd1 116.87(18) 5_575 5_575
Cd1 O7 Cd1 110.78(9) . 5_575
O7 C11 O6 123.7(3) 5_575 .
O7 C11 C17 117.5(3) 5_575 .
O6 C11 C17 118.7(3) . .
Cd1 O8 H10 122(4) . .
Cd1 O8 H11 90(4) . .
H10 O8 H11 109(5) . .
C2 C17 N1 110.2(2) . .
C2 C17 C11 130.2(3) . .
N1 C17 C11 119.6(2) . .

loop_
_geom_bond_atom_site_label_1
_geom_bond_atom_site_label_2
_geom_bond_distance
_geom_bond_site_symmetry_2
Cd1 O3 2.193(2) .
Cd1 O5 2.271(3) .
Cd1 O8 2.314(3) .
Cd1 N1 2.320(2) .
Cd1 O7 2.322(2) .
Cd1 O7 2.402(2) 5_575
Cd1 H12 2.19(5) .
N2 C1 1.339(4) .
N2 C2 1.355(4) .
N2 H26 0.71(3) .
O2 C3 1.291(4) .
O2 H25 0.80(6) .
O3 C10 1.258(4) .
C3 O26 1.227(4) .
C3 C2 1.477(4) .
C1 N1 1.335(4) .
C1 C4 1.473(4) .
N1 C17 1.379(4) .
C4 C5 1.402(4) .
C4 C9 1.413(4) .
C9 C8 1.382(4) .
C9 C10 1.521(4) 4_545
C10 O23 1.261(4) .
C10 C9 1.521(4) 4
C2 C17 1.368(4) .
C8 C7 1.388(5) .
C8 H8 0.9300 .
C6 C7 1.371(5) .
C6 C5 1.382(4) .
C6 H6 0.9300 .
C7 H7 0.9300 .
C5 H5 0.9300 .
O5 H13 0.84(5) .
O5 H12 0.77(4) .
O7 C11 1.236(4) 5_575
O7 Cd1 2.402(2) 5_575
O6 C11 1.275(4) .
C11 O7 1.236(4) 5_575
C11 C17 1.482(4) .
O8 H10 0.77(5) .
O8 H11 0.72(5) .

loop_
_geom_hbond_atom_site_label_D
_geom_hbond_atom_site_label_H
_geom_hbond_atom_site_label_A
_geom_hbond_distance_DH
_geom_hbond_distance_HA
_geom_hbond_distance_DA
_geom_hbond_angle_DHA
_geom_hbond_site_symmetry_A
O5 H13 O26 0.84(5) 1.93(5) 2.746(4) 164(4) 7_565
O5 H13 O2 0.84(5) 2.66(4) 3.315(5) 136(4) 7_565
O8 H11 O23 0.72(5) 2.03(5) 2.726(4) 162(5) .
O8 H10 O26 0.77(5) 2.12(5) 2.885(4) 168(5) 3_455
N2 H26 O23 0.71(3) 1.87(3) 2.561(3) 163(4) 4_545
O2 H25 O6 0.80(6) 1.64(6) 2.438(3) 176(7) .
